data_2101989
loop_
_publ_author_name
'Olivato, Paulo R.'
'Guerrero, Sandra A.'
'Zukerman-Schpector, J.'

_publ_section_title
;
 Preferred conformations in the solid state of some
 \a-(<i>p</i>-phenylsulfinyl)-<i>p</i>-substituted acetophenones
;
_journal_issue 1
_journal_name_full 'Acta Crystallographica Section B'
_journal_page_first 112
_journal_page_last 117
_journal_paper_doi 10.1107/S0108768199008599
_journal_volume 56
_journal_year 2000
_chemical_formula_moiety 'C15 H14 O3 S1'
_chemical_formula_sum 'C15 H14 O3 S'
_chemical_formula_weight 274.32
_space_group_IT_number 14
_symmetry_cell_setting monoclinic
_symmetry_space_group_name_Hall '-P 2yn'
_symmetry_space_group_name_H-M 'P 1 21/n 1'
_cell_angle_alpha 90.00
_cell_angle_beta 98.4290(10)
_cell_angle_gamma 90.00
_cell_formula_units_Z 8
_cell_length_a 10.4698(9)
_cell_length_b 10.2770(9)
_cell_length_c 25.449(2)
_cell_measurement_reflns_used 20
_cell_measurement_temperature 293
_cell_measurement_theta_max 11.98
_cell_measurement_theta_min 8.06
_cell_volume 2708.7(4)
_computing_cell_refinement 'CAD4 Software (Enraf-Nonius,1989)'
_computing_data_collection 'CAD4 Software (Enraf-Nonius,1989)'
_computing_data_reduction 'MolEN (Fair, 1990)'
_computing_molecular_graphics 'ZORTEP (Zsolnai, 1995)'
_computing_publication_material 'SHELXL-97 (Sheldrick, 1997) and PARST95 (Nardelli, 1995)'
_computing_structure_refinement 'SHELXL-97 (Sheldrick, 1997)'
_computing_structure_solution 'SHELXS-86 (Sheldrick, 1990)'
_diffrn_measurement_device 'Enraf-Nonius CAD-4'
_diffrn_measurement_method \w/2\q
_diffrn_radiation_monochromator graphite
_diffrn_radiation_source 'fine-focus sealed tube'
_diffrn_radiation_type MoK\a
_diffrn_radiation_wavelength .71073
_diffrn_reflns_av_R_equivalents .1327
_diffrn_reflns_limit_h_max 10
_diffrn_reflns_limit_h_min -10
_diffrn_reflns_limit_k_max 10
_diffrn_reflns_limit_k_min 0
_diffrn_reflns_limit_l_max 0
_diffrn_reflns_limit_l_min -26
_diffrn_reflns_number 3670
_diffrn_reflns_theta_max 21.64
_diffrn_standards_decay_% -1.0
_diffrn_standards_interval_time 60
_diffrn_standards_number 3
_exptl_absorpt_coefficient_mu .239
_exptl_absorpt_correction_type none
_exptl_crystal_colour colorless
_exptl_crystal_density_diffrn 1.345
_exptl_crystal_density_meas ?
_exptl_crystal_density_method .
_exptl_crystal_description irregular
_exptl_crystal_F_000 1152
_exptl_crystal_size_max .25
_exptl_crystal_size_mid .22
_exptl_crystal_size_min .10
_refine_diff_density_max .350
_refine_diff_density_min -.217
_refine_ls_extinction_method none
_refine_ls_goodness_of_fit_all .929
_refine_ls_goodness_of_fit_ref .929
_refine_ls_hydrogen_treatment constr
_refine_ls_matrix_type full
_refine_ls_number_parameters 355
_refine_ls_number_reflns 3162
_refine_ls_number_restraints 0
_refine_ls_restrained_S_all .929
_refine_ls_restrained_S_obs .929
_refine_ls_R_factor_all .2386
_refine_ls_R_factor_gt .0568
_refine_ls_shift/su_max .000
_refine_ls_structure_factor_coef Fsqd
_refine_ls_weighting_details 'w=1/[\s^2^(Fo^2^)+(0.0495)^2^+0.0000P] where P=(Fo^2^+2Fc^2^)/3'
_refine_ls_weighting_scheme calc
_refine_ls_wR_factor_all .1492
_refine_ls_wR_factor_ref .1044
_reflns_number_gt 1198
_reflns_number_total 3162
_reflns_threshold_expression F^2^>2\sF^2^
_cod_data_source_file na0095.cif
_cod_data_source_block 1
_cod_depositor_comments
;
The following automatic conversions were performed:

'_refine_ls_weighting_scheme' value 'calc
w=1/[\s^2^(Fo^2^)+(0.0495)^2^+0.0000P] where P=(Fo^2^+2Fc^2^)/3' was
changed to 'calc'. New tag '_refine_ls_weighting_details' was
created. The value of the new tag was set to
'w=1/[\s^2^(Fo^2^)+(0.0495)^2^+0.0000P] where P=(Fo^2^+2Fc^2^)/3'.

Automatic conversion script
Id: cif_fix_values 3143 2015-03-26 13:38:13Z robertas 
;
_cod_original_sg_symbol_H-M 'P 21/n'
_cod_database_code 2101989
_cod_database_fobs_code 2101989

loop_
_symmetry_equiv_pos_as_xyz
'x, y, z'
'-x+1/2, y+1/2, -z+1/2'
'-x, -y, -z'
'x-1/2, -y-1/2, z-1/2'

loop_
_atom_site_label
_atom_site_fract_x
_atom_site_fract_y
_atom_site_fract_z
_atom_site_U_iso_or_equiv
_atom_site_adp_type
_atom_site_calc_flag
_atom_site_refinement_flags
_atom_site_occupancy
_atom_site_disorder_assembly
_atom_site_disorder_group
_atom_site_type_symbol
S1 .4424(2) .5124(2) .08843(11) .0670(7) Uani d . 1 . . S
O11A .4005(9) .5241(9) .0278(4) .110(4) Uani d P .624(9) A 1 O
O11B .3817(12) .5572(12) .1394(5) .070(6) Uani d P .376(9) A 2 O
O12 .5423(5) .7658(5) .0813(2) .079(2) Uani d . 1 A 2 O
O13 1.1150(6) .8703(5) .0486(2) .0714(17) Uani d . 1 A 2 O
C11 .6109(6) .5493(7) .0981(3) .066(2) Uani d . 1 A 2 C
H11A .6474 .5309 .1346 .079 Uiso calc R 1 A 2 H
H11B .6542 .4946 .0752 .079 Uiso calc R 1 A 2 H
C12 .6331(8) .6910(8) .0859(3) .056(2) Uani d . 1 A 2 C
C13 .7627(7) .7312(8) .0775(3) .049(2) Uani d . 1 A 2 C
C14 .7783(7) .8537(8) .0555(3) .052(2) Uani d . 1 A 2 C
H14 .7069 .9077 .0471 .062 Uiso calc R 1 A 2 H
C15 .8949(8) .8946(7) .0463(3) .055(2) Uani d . 1 A 2 C
H15 .9026 .9754 .0305 .066 Uiso calc R 1 A 2 H
C16 1.0035(8) .8186(9) .0598(3) .056(2) Uani d . 1 A 2 C
C17 .9900(8) .6989(8) .0830(3) .061(2) Uani d . 1 A 2 C
H17 1.0624 .6475 .0933 .073 Uiso calc R 1 A 2 H
C18 .8707(8) .6556(7) .0909(3) .059(2) Uani d . 1 A 2 C
H18 .8627 .5736 .1055 .071 Uiso calc R 1 A 2 H
C19 .4596(6) .3407(8) .1012(4) .054(2) Uani d . 1 A 2 C
C110 .4676(8) .2540(11) .0612(4) .074(3) Uani d . 1 A 2 C
H110 .4743 .2825 .0270 .089 Uiso calc R 1 A 2 H
C111 .4655(9) .1240(12) .0728(5) .102(4) Uani d . 1 A 2 C
H111 .4717 .0631 .0463 .123 Uiso calc R 1 A 2 H
C112 .4546(9) .0835(12) .1221(7) .109(5) Uani d . 1 A 2 C
H112 .4522 -.0053 .1290 .130 Uiso calc R 1 A 2 H
C113 .4469(9) .1692(16) .1626(5) .110(5) Uani d . 1 A 2 C
H113 .4411 .1404 .1968 .132 Uiso calc R 1 A 2 H
C114 .4482(8) .3003(11) .1507(4) .077(3) Uani d . 1 A 2 C
H114 .4412 .3613 .1772 .093 Uiso calc R 1 A 2 H
C115 1.2303(7) .7942(8) .0586(3) .094(3) Uani d . 1 A 2 C
H11C 1.2212 .7178 .0366 .141 Uiso calc R 1 A 2 H
H11D 1.2451 .7689 .0953 .141 Uiso calc R 1 A 2 H
H11E 1.3022 .8448 .0506 .141 Uiso calc R 1 A 2 H
S2 .7232(2) .8156(3) .24842(10) .0794(8) Uani d . 1 B 2 S
O21 .7222(6) .6853(6) .2174(3) .117(2) Uani d . 1 B 2 O
O22 .9668(5) .8952(6) .2201(2) .100(2) Uani d . 1 B 2 O
O23 .9938(5) 1.3565(5) .0560(2) .0660(16) Uani d . 1 B 2 O
C21 .7418(6) .9409(7) .2009(3) .049(2) Uani d . 1 B 2 C
H21A .6946 .9166 .1666 .059 Uiso calc R 1 B 2 H
H21B .7052 1.0214 .2119 .059 Uiso calc R 1 B 2 H
C22 .8825(8) .9626(8) .1955(3) .060(2) Uani d . 1 B 2 C
C23 .9125(8) 1.0675(8) .1597(3) .052(2) Uani d . 1 B 2 C
C24 .8173(7) 1.1452(8) .1308(3) .051(2) Uani d . 1 B 2 C
H24 .7313 1.1323 .1347 .062 Uiso calc R 1 B 2 H
C25 .8480(7) 1.2393(8) .0971(3) .058(2) Uani d . 1 B 2 C
H25 .7827 1.2898 .0786 .070 Uiso calc R 1 B 2 H
C26 .9746(8) 1.2611(8) .0899(3) .048(2) Uani d . 1 B 2 C
C27 1.0704(7) 1.1840(9) .1177(3) .059(2) Uani d . 1 B 2 C
H27 1.1560 1.1959 .1129 .071 Uiso calc R 1 B 2 H
C28 1.0397(8) 1.0901(9) .1524(3) .063(2) Uani d . 1 B 2 C
H28 1.1054 1.0407 .1713 .075 Uiso calc R 1 B 2 H
C29 .5597(7) .8503(9) .2517(3) .055(2) Uani d . 1 B 2 C
C210 .4619(12) .7759(9) .2247(4) .088(3) Uani d . 1 B 2 C
H210 .4812 .7066 .2037 .106 Uiso calc R 1 B 2 H
C211 .3321(12) .8058(14) .2290(5) .111(4) Uani d . 1 B 2 C
H211 .2645 .7560 .2117 .133 Uiso calc R 1 B 2 H
C212 .3091(11) .9105(15) .2596(5) .102(4) Uani d . 1 B 2 C
H212 .2242 .9337 .2616 .122 Uiso calc R 1 B 2 H
C213 .4053(14) .9809(11) .2867(4) .099(3) Uani d . 1 B 2 C
H213 .3877 1.0491 .3086 .119 Uiso calc R 1 B 2 H
C214 .5283(9) .9501(10) .2814(3) .075(3) Uani d . 1 B 2 C
H214 .5947 1.0007 .2991 .089 Uiso calc R 1 B 2 H
C215 1.1239(7) 1.3873(7) .0503(3) .076(3) Uani d . 1 B 2 C
H21C 1.1626 1.3143 .0352 .114 Uiso calc R 1 B 2 H
H21D 1.1716 1.4069 .0845 .114 Uiso calc R 1 B 2 H
H21E 1.1249 1.4614 .0274 .114 Uiso calc R 1 B 2 H

loop_
_atom_site_aniso_label
_atom_site_aniso_U_11
_atom_site_aniso_U_22
_atom_site_aniso_U_33
_atom_site_aniso_U_12
_atom_site_aniso_U_13
_atom_site_aniso_U_23
S1 .0554(14) .0521(16) .092(2) .0002(12) .0075(14) .0074(15)
O11A .136(9) .091(8) .087(9) -.038(7) -.034(6) .036(6)
O11B .066(10) .055(10) .097(13) -.004(8) .038(9) -.019(9)
O12 .066(4) .047(4) .131(6) .011(3) .035(4) .007(4)
O13 .054(4) .054(4) .106(5) .001(3) .008(3) .007(3)
C11 .062(6) .049(6) .088(6) -.001(5) .011(5) .003(5)
C12 .071(7) .039(6) .059(6) .001(5) .013(5) -.003(5)
C13 .048(6) .047(6) .051(6) .000(5) .003(5) .002(5)
C14 .044(5) .045(6) .065(6) .010(4) .007(4) -.002(5)
C15 .061(6) .029(5) .077(7) .006(5) .016(5) .003(4)
C16 .041(5) .048(6) .078(7) -.010(5) .008(5) -.002(5)
C17 .062(6) .044(6) .074(7) -.009(5) .004(5) .004(5)
C18 .060(6) .047(6) .069(6) .007(5) .004(5) .018(5)
C19 .047(5) .063(7) .054(6) -.001(4) .012(4) .031(6)
C110 .102(8) .066(8) .050(7) .019(6) .000(6) -.006(6)
C111 .097(8) .054(9) .136(12) .019(7) -.047(8) -.022(7)
C112 .047(6) .079(10) .189(16) -.012(6) -.017(9) .063(11)
C113 .078(7) .157(15) .097(11) .019(9) .024(7) .065(10)
C114 .080(7) .068(8) .087(9) .011(6) .023(6) .010(7)
C115 .055(6) .093(7) .136(9) -.001(6) .019(6) .014(7)
S2 .0642(16) .095(2) .0813(18) .0186(15) .0173(13) .0354(17)
O21 .164(6) .054(4) .143(6) .032(4) .058(5) .015(4)
O22 .068(4) .137(6) .097(5) .028(4) .013(4) .055(5)
O23 .049(4) .057(4) .093(5) -.005(3) .013(3) .016(4)
C21 .046(5) .053(5) .050(5) .005(4) .015(4) .005(4)
C22 .061(6) .065(7) .051(6) .010(5) -.002(5) -.002(5)
C23 .052(6) .058(6) .042(5) .003(5) -.001(5) -.003(5)
C24 .039(5) .048(6) .067(6) -.004(4) .006(5) -.015(5)
C25 .037(5) .055(6) .084(7) .001(4) .014(5) .006(5)
C26 .043(6) .042(6) .059(6) .007(5) .002(5) -.003(5)
C27 .038(5) .071(6) .067(6) -.009(5) .005(5) -.022(5)
C28 .047(6) .079(7) .060(6) .008(5) .001(5) .005(6)
C29 .051(6) .067(7) .047(6) .016(5) .012(5) .015(5)
C210 .093(8) .083(8) .091(8) -.029(7) .022(7) .013(6)
C211 .088(10) .123(12) .116(11) -.059(9) -.006(8) .039(9)
C212 .064(8) .142(13) .100(11) -.002(9) .016(8) .052(9)
C213 .122(10) .119(10) .060(8) .029(10) .026(8) .012(7)
C214 .067(7) .094(9) .068(7) .025(6) .026(5) .020(6)
C215 .062(6) .066(6) .102(7) -.023(5) .018(5) -.013(5)

loop_
_atom_type_symbol
_atom_type_description
_atom_type_scat_dispersion_real
_atom_type_scat_dispersion_imag
_atom_type_scat_source
C C .0033 .0016 'International Tables Vol C Tables 4.2.6.8 and 6.1.1.4'
H H .0000 .0000 'International Tables Vol C Tables 4.2.6.8 and 6.1.1.4'
O O .0106 .0060 'International Tables Vol C Tables 4.2.6.8 and 6.1.1.4'
S S .1246 .1234 'International Tables Vol C Tables 4.2.6.8 and 6.1.1.4'

loop_
_geom_angle_atom_site_label_1
_geom_angle_atom_site_label_2
_geom_angle_atom_site_label_3
_geom_angle
O11A S1 O11B 134.5(6)
O11A S1 C11 104.6(4)
O11B S1 C11 109.3(5)
O11A S1 C19 105.3(5)
O11B S1 C19 100.2(6)
C11 S1 C19 96.5(3)
C16 O13 C115 118.8(6)
C12 C11 S1 110.8(5)
O12 C12 C13 122.5(8)
O12 C12 C11 119.1(8)
C13 C12 C11 118.4(7)
C18 C13 C14 118.0(7)
C18 C13 C12 123.5(8)
C14 C13 C12 118.5(7)
C15 C14 C13 121.0(7)
C14 C15 C16 121.0(7)
O13 C16 C15 115.5(8)
O13 C16 C17 125.9(8)
C15 C16 C17 118.6(7)
C18 C17 C16 120.4(8)
C17 C18 C13 121.0(8)
C114 C19 C110 121.4(8)
C114 C19 S1 116.8(9)
C110 C19 S1 121.3(8)
C19 C110 C111 118.0(9)
C112 C111 C110 120.7(11)
C111 C112 C113 121.8(13)
C112 C113 C114 117.5(12)
C19 C114 C113 120.6(10)
O21 S2 C29 105.3(5)
O21 S2 C21 105.6(3)
C29 S2 C21 95.1(3)
C26 O23 C215 117.6(6)
C22 C21 S2 111.7(5)
O22 C22 C23 121.9(8)
O22 C22 C21 120.6(8)
C23 C22 C21 117.5(7)
C28 C23 C24 117.2(8)
C28 C23 C22 120.0(8)
C24 C23 C22 122.8(8)
C25 C24 C23 121.3(8)
C24 C25 C26 121.2(8)
O23 C26 C25 116.2(7)
O23 C26 C27 125.5(8)
C25 C26 C27 118.4(8)
C28 C27 C26 120.5(7)
C27 C28 C23 121.4(8)
C214 C29 C210 118.7(8)
C214 C29 S2 120.0(8)
C210 C29 S2 121.3(9)
C29 C210 C211 119.5(10)
C212 C211 C210 117.8(11)
C213 C212 C211 122.2(13)
C212 C213 C214 118.3(11)
C29 C214 C213 123.4(10)

loop_
_geom_bond_atom_site_label_1
_geom_bond_atom_site_label_2
_geom_bond_distance
S1 O11A 1.546(9)
S1 O11B 1.593(12)
S1 C11 1.785(7)
S1 C19 1.799(8)
O12 C12 1.215(8)
O13 C16 1.350(8)
O13 C115 1.430(8)
C11 C12 1.515(10)
C12 C13 1.463(9)
C13 C18 1.373(9)
C13 C14 1.397(9)
C14 C15 1.345(8)
C15 C16 1.381(9)
C16 C17 1.381(10)
C17 C18 1.368(9)
C19 C114 1.348(10)
C19 C110 1.366(10)
C110 C111 1.369(12)
C111 C112 1.344(13)
C112 C113 1.365(13)
C113 C114 1.381(13)
S2 O21 1.553(6)
S2 C29 1.763(7)
S2 C21 1.797(7)
O22 C22 1.220(8)
O23 C26 1.341(8)
O23 C215 1.425(7)
C21 C22 1.516(9)
C22 C23 1.475(10)
C23 C28 1.391(9)
C23 C24 1.399(9)
C24 C25 1.363(9)
C25 C26 1.382(9)
C26 C27 1.388(9)
C27 C28 1.376(9)
C29 C214 1.342(10)
C29 C210 1.378(10)
C210 C211 1.413(12)
C211 C212 1.369(13)
C212 C213 1.346(12)
C213 C214 1.352(10)
